data_7017445
loop_
_publ_author_name
'Nagy, Eszter M\'arta'
'Nardon, Chiara'
'Giovagnini, Lorena'
'Marchi\`o, Luciano'
'Trevisan, Andrea'
'Fregona, Dolores'

_publ_section_title
;
 Promising anticancer mono- and dinuclear ruthenium(iii) dithiocarbamato
 complexes: systematic solution studies.
;
_journal_issue 44
_journal_name_full 'Dalton transactions (Cambridge, England : 2003)'
_journal_page_first 11885
_journal_page_last 11895
_journal_paper_doi 10.1039/c1dt11504a
_journal_volume 40
_journal_year 2011
_chemical_formula_moiety 'C9 H18 N3 Ru S6'
_chemical_formula_sum 'C9 H18 N3 Ru S6'
_chemical_formula_weight 461.69
_chemical_name_systematic
;
?
;
_space_group_IT_number 61
_symmetry_cell_setting orthorhombic
_symmetry_space_group_name_Hall '-P 2ac 2ab'
_symmetry_space_group_name_H-M 'P b c a'
_atom_sites_solution_hydrogens geom
_atom_sites_solution_primary direct
_atom_sites_solution_secondary difmap
_audit_creation_method SHELXL-97
_cell_angle_alpha 90.00
_cell_angle_beta 90.00
_cell_angle_gamma 90.00
_cell_formula_units_Z 8
_cell_length_a 10.255(1)
_cell_length_b 17.542(2)
_cell_length_c 20.379(2)
_cell_measurement_reflns_used 14994
_cell_measurement_temperature 293(2)
_cell_measurement_theta_max 27.51
_cell_measurement_theta_min 2.00
_cell_volume 3666.0(7)
_computing_cell_refinement Saint
_computing_data_collection Smart
_computing_data_reduction Saint
_computing_structure_refinement 'SHELXL-97 (Sheldrick, 1997)'
_computing_structure_solution Sir97
_diffrn_ambient_temperature 293(2)
_diffrn_measured_fraction_theta_full 0.999
_diffrn_measured_fraction_theta_max 0.999
_diffrn_measurement_device_type 'Bruker Smart 1000 CCD'
_diffrn_measurement_method 'theta & omega scan'
_diffrn_radiation_monochromator graphite
_diffrn_radiation_source 'fine-focus sealed tube'
_diffrn_radiation_type MoK\a
_diffrn_radiation_wavelength 0.71073
_diffrn_reflns_av_R_equivalents 0.0564
_diffrn_reflns_av_sigmaI/netI 0.0328
_diffrn_reflns_limit_h_max 13
_diffrn_reflns_limit_h_min -13
_diffrn_reflns_limit_k_max 22
_diffrn_reflns_limit_k_min -22
_diffrn_reflns_limit_l_max 26
_diffrn_reflns_limit_l_min -26
_diffrn_reflns_number 40740
_diffrn_reflns_theta_full 27.51
_diffrn_reflns_theta_max 27.51
_diffrn_reflns_theta_min 2.00
_diffrn_standards_decay_% none
_exptl_absorpt_coefficient_mu 1.529
_exptl_absorpt_correction_T_max 1.000
_exptl_absorpt_correction_T_min 0.759
_exptl_absorpt_correction_type multi-scan
_exptl_absorpt_process_details SADABS
_exptl_crystal_colour brown
_exptl_crystal_density_diffrn 1.673
_exptl_crystal_density_method 'not measured'
_exptl_crystal_description prism
_exptl_crystal_F_000 1864
_exptl_crystal_size_max 0.25
_exptl_crystal_size_mid 0.19
_exptl_crystal_size_min 0.09
_refine_diff_density_max 0.310
_refine_diff_density_min -0.258
_refine_diff_density_rms 0.060
_refine_ls_extinction_method none
_refine_ls_goodness_of_fit_ref 1.005
_refine_ls_hydrogen_treatment constr
_refine_ls_matrix_type full
_refine_ls_number_parameters 178
_refine_ls_number_reflns 4215
_refine_ls_number_restraints 0
_refine_ls_restrained_S_all 1.005
_refine_ls_R_factor_all 0.0492
_refine_ls_R_factor_gt 0.0260
_refine_ls_shift/su_max 0.003
_refine_ls_shift/su_mean 0.000
_refine_ls_structure_factor_coef Fsqd
_refine_ls_weighting_details 'calc w=1/[\s^2^(Fo^2^)+(0.0197P)^2^+0.0000P] where P=(Fo^2^+2Fc^2^)/3'
_refine_ls_weighting_scheme calc
_refine_ls_wR_factor_gt 0.0486
_refine_ls_wR_factor_ref 0.0523
_reflns_number_gt 2917
_reflns_number_total 4215
_reflns_threshold_expression >2sigma(I)
_cod_data_source_file c1dt11504a.txt
_cod_data_source_block fb10
_cod_depositor_comments
;
The following automatic conversions were performed:

'_symmetry_cell_setting' value 'Orthorhombic' changed to
'orthorhombic' according to
/home/saulius/struct/CIF-dictionaries/cif_core.dic dictionary named
'cif_core.dic' version 2.4.1 from 2010-06-29.

Automatic conversion script
Id: cif_fix_values 1715 2011-07-08 13:25:40Z adriana 
;
_cod_original_sg_symbol_H-M Pbca
_cod_database_code 7017445

loop_
_symmetry_equiv_pos_as_xyz
'x, y, z'
'-x+1/2, -y, z+1/2'
'x+1/2, -y+1/2, -z'
'-x, y+1/2, -z+1/2'
'-x, -y, -z'
'x-1/2, y, -z-1/2'
'-x-1/2, y-1/2, z'
'x, -y-1/2, z-1/2'

loop_
_atom_site_label
_atom_site_type_symbol
_atom_site_fract_x
_atom_site_fract_y
_atom_site_fract_z
_atom_site_U_iso_or_equiv
_atom_site_adp_type
_atom_site_occupancy
_atom_site_symmetry_multiplicity
_atom_site_calc_flag
_atom_site_refinement_flags
Ru Ru 0.843299(19) 0.062394(11) 0.623578(10) 0.03900(7) Uani 1 1 d .
S11 S 0.68599(6) 0.15754(4) 0.65303(3) 0.04586(17) Uani 1 1 d .
S21 S 0.81523(7) 0.14295(4) 0.53035(3) 0.04809(17) Uani 1 1 d .
S23 S 1.01829(6) 0.12871(4) 0.67471(3) 0.04595(17) Uani 1 1 d .
S22 S 0.69229(7) -0.03050(4) 0.58412(4) 0.05390(19) Uani 1 1 d .
S13 S 1.04015(6) 0.00509(4) 0.58544(4) 0.04911(17) Uani 1 1 d .
S12 S 0.79641(8) -0.02152(4) 0.71283(4) 0.0613(2) Uani 1 1 d .
N11 N 0.65108(19) 0.25937(12) 0.55603(10) 0.0455(5) Uani 1 1 d .
C13 C 1.1231(2) 0.07017(13) 0.63276(11) 0.0379(6) Uani 1 1 d .
C23 C 1.3137(3) 0.13661(18) 0.67285(14) 0.0670(9) Uani 1 1 d .
H23A H 1.3423 0.1764 0.6439 0.101 Uiso 1 1 calc R
H23B H 1.3874 0.1159 0.6958 0.101 Uiso 1 1 calc R
H23C H 1.2526 0.1570 0.7039 0.101 Uiso 1 1 calc R
N12 N 0.6157(3) -0.12697(14) 0.67927(15) 0.0745(8) Uani 1 1 d .
C11 C 0.7088(2) 0.19612(13) 0.57629(11) 0.0392(6) Uani 1 1 d .
C12 C 0.6911(2) -0.06774(14) 0.66125(15) 0.0549(7) Uani 1 1 d .
C21 C 0.5628(3) 0.30223(15) 0.59815(14) 0.0572(7) Uani 1 1 d .
H21A H 0.4747 0.2862 0.5901 0.086 Uiso 1 1 calc R
H21B H 0.5709 0.3557 0.5888 0.086 Uiso 1 1 calc R
H21C H 0.5846 0.2931 0.6433 0.086 Uiso 1 1 calc R
C31 C 0.6760(3) 0.29011(17) 0.49056(13) 0.0661(8) Uani 1 1 d .
H31A H 0.7628 0.2768 0.4771 0.099 Uiso 1 1 calc R
H31B H 0.6674 0.3446 0.4915 0.099 Uiso 1 1 calc R
H31C H 0.6142 0.2691 0.4601 0.099 Uiso 1 1 calc R
N13 N 1.2510(2) 0.07656(13) 0.63481(9) 0.0472(6) Uani 1 1 d .
C32 C 0.5290(3) -0.16485(19) 0.6323(2) 0.1013(13) Uani 1 1 d .
H32A H 0.5314 -0.1382 0.5912 0.152 Uiso 1 1 calc R
H32B H 0.4415 -0.1647 0.6491 0.152 Uiso 1 1 calc R
H32C H 0.5574 -0.2165 0.6259 0.152 Uiso 1 1 calc R
C22 C 0.6183(4) -0.1558(2) 0.74612(18) 0.1128(15) Uani 1 1 d .
H22A H 0.6893 -0.1327 0.7695 0.169 Uiso 1 1 calc R
H22B H 0.6296 -0.2101 0.7454 0.169 Uiso 1 1 calc R
H22C H 0.5376 -0.1435 0.7676 0.169 Uiso 1 1 calc R
C33 C 1.3366(3) 0.0237(2) 0.60003(16) 0.0771(10) Uani 1 1 d .
H33A H 1.3896 -0.0033 0.6311 0.116 Uiso 1 1 calc R
H33B H 1.3917 0.0516 0.5705 0.116 Uiso 1 1 calc R
H33C H 1.2848 -0.0120 0.5756 0.116 Uiso 1 1 calc R

loop_
_atom_site_aniso_label
_atom_site_aniso_U_11
_atom_site_aniso_U_22
_atom_site_aniso_U_33
_atom_site_aniso_U_23
_atom_site_aniso_U_13
_atom_site_aniso_U_12
Ru 0.03594(11) 0.03735(11) 0.04371(12) 0.00169(9) 0.00283(10) 0.00178(10)
S11 0.0428(4) 0.0504(4) 0.0444(4) 0.0068(3) 0.0087(3) 0.0085(3)
S21 0.0504(4) 0.0498(4) 0.0441(4) 0.0054(3) 0.0102(3) 0.0062(3)
S23 0.0430(4) 0.0427(4) 0.0521(4) -0.0089(3) 0.0017(3) -0.0002(3)
S22 0.0461(4) 0.0490(4) 0.0666(5) 0.0005(4) -0.0026(4) -0.0074(3)
S13 0.0421(4) 0.0444(4) 0.0608(4) -0.0137(3) 0.0018(3) 0.0036(3)
S12 0.0819(6) 0.0501(4) 0.0518(4) 0.0089(4) 0.0059(4) -0.0013(4)
N11 0.0459(13) 0.0430(12) 0.0476(13) 0.0072(10) -0.0016(11) 0.0055(10)
C13 0.0381(13) 0.0388(13) 0.0369(14) 0.0068(11) 0.0012(10) 0.0018(11)
C23 0.0493(18) 0.091(2) 0.0608(19) 0.0052(17) -0.0113(15) -0.0201(17)
N12 0.0751(19) 0.0474(16) 0.101(2) 0.0104(15) 0.0295(17) -0.0051(14)
C11 0.0335(13) 0.0405(14) 0.0435(15) 0.0015(11) -0.0014(11) -0.0029(11)
C12 0.0462(16) 0.0387(15) 0.080(2) 0.0034(14) 0.0172(14) 0.0041(13)
C21 0.0514(17) 0.0477(16) 0.0724(19) -0.0021(15) -0.0041(15) 0.0137(14)
C31 0.080(2) 0.063(2) 0.0555(18) 0.0178(15) -0.0045(16) 0.0086(17)
N13 0.0356(11) 0.0614(16) 0.0447(13) 0.0032(11) -0.0021(10) 0.0017(10)
C32 0.073(2) 0.055(2) 0.177(4) 0.000(2) 0.015(3) -0.0224(19)
C22 0.140(4) 0.076(3) 0.122(3) 0.037(2) 0.052(3) -0.010(2)
C33 0.0462(18) 0.105(3) 0.080(2) -0.006(2) 0.0057(16) 0.0234(18)

loop_
_atom_type_symbol
_atom_type_description
_atom_type_scat_dispersion_real
_atom_type_scat_dispersion_imag
_atom_type_scat_source
C C 0.0033 0.0016 'International Tables Vol C Tables 4.2.6.8 and 6.1.1.4'
H H 0.0000 0.0000 'International Tables Vol C Tables 4.2.6.8 and 6.1.1.4'
N N 0.0061 0.0033 'International Tables Vol C Tables 4.2.6.8 and 6.1.1.4'
S S 0.1246 0.1234 'International Tables Vol C Tables 4.2.6.8 and 6.1.1.4'
Ru Ru -1.2594 0.8363 'International Tables Vol C Tables 4.2.6.8 and 6.1.1.4'

loop_
_geom_angle_atom_site_label_1
_geom_angle_atom_site_label_2
_geom_angle_atom_site_label_3
_geom_angle
S23 Ru S13 73.16(2)
S23 Ru S21 98.64(3)
S13 Ru S21 95.30(3)
S23 Ru S22 166.06(3)
S13 Ru S22 98.72(3)
S21 Ru S22 93.31(3)
S23 Ru S12 96.87(3)
S13 Ru S12 99.14(3)
S21 Ru S12 161.31(3)
S22 Ru S12 72.86(3)
S23 Ru S11 93.30(3)
S13 Ru S11 160.80(2)
S21 Ru S11 72.89(2)
S22 Ru S11 97.07(3)
S12 Ru S11 95.91(3)
C11 S11 Ru 87.41(8)
C11 S21 Ru 87.95(8)
C13 S23 Ru 87.79(8)
C12 S22 Ru 87.45(10)
C13 S13 Ru 87.48(8)
C12 S12 Ru 87.20(10)
C11 N11 C21 121.8(2)
C11 N11 C31 121.1(2)
C21 N11 C31 117.1(2)
N13 C13 S23 123.87(19)
N13 C13 S13 124.53(19)
S23 C13 S13 111.55(13)
N13 C23 H23A 109.5
N13 C23 H23B 109.5
H23A C23 H23B 109.5
N13 C23 H23C 109.5
H23A C23 H23C 109.5
H23B C23 H23C 109.5
C12 N12 C22 120.9(3)
C12 N12 C32 121.3(3)
C22 N12 C32 117.8(3)
N11 C11 S21 124.78(19)
N11 C11 S11 123.56(19)
S21 C11 S11 111.66(13)
N12 C12 S22 123.5(2)
N12 C12 S12 124.1(2)
S22 C12 S12 112.39(15)
N11 C21 H21A 109.5
N11 C21 H21B 109.5
H21A C21 H21B 109.5
N11 C21 H21C 109.5
H21A C21 H21C 109.5
H21B C21 H21C 109.5
N11 C31 H31A 109.5
N11 C31 H31B 109.5
H31A C31 H31B 109.5
N11 C31 H31C 109.5
H31A C31 H31C 109.5
H31B C31 H31C 109.5
C13 N13 C23 121.2(2)
C13 N13 C33 121.9(2)
C23 N13 C33 116.9(2)
N12 C32 H32A 109.5
N12 C32 H32B 109.5
H32A C32 H32B 109.5
N12 C32 H32C 109.5
H32A C32 H32C 109.5
H32B C32 H32C 109.5
N12 C22 H22A 109.5
N12 C22 H22B 109.5
H22A C22 H22B 109.5
N12 C22 H22C 109.5
H22A C22 H22C 109.5
H22B C22 H22C 109.5
N13 C33 H33A 109.5
N13 C33 H33B 109.5
H33A C33 H33B 109.5
N13 C33 H33C 109.5
H33A C33 H33C 109.5
H33B C33 H33C 109.5

loop_
_geom_bond_atom_site_label_1
_geom_bond_atom_site_label_2
_geom_bond_distance
Ru S23 2.3789(7)
Ru S13 2.3852(7)
Ru S21 2.3852(7)
Ru S22 2.3876(7)
Ru S12 2.3888(8)
Ru S11 2.3976(7)
S11 C11 1.720(2)
S21 C11 1.714(2)
S23 C13 1.714(2)
S22 C12 1.702(3)
S13 C13 1.719(2)
S12 C12 1.711(3)
N11 C11 1.324(3)
N11 C21 1.457(3)
N11 C31 1.462(3)
C13 N13 1.318(3)
C23 N13 1.457(3)
C23 H23A 0.9600
C23 H23B 0.9600
C23 H23C 0.9600
N12 C12 1.346(3)
N12 C22 1.453(4)
N12 C32 1.465(4)
C21 H21A 0.9600
C21 H21B 0.9600
C21 H21C 0.9600
C31 H31A 0.9600
C31 H31B 0.9600
C31 H31C 0.9600
N13 C33 1.460(3)
C32 H32A 0.9600
C32 H32B 0.9600
C32 H32C 0.9600
C22 H22A 0.9600
C22 H22B 0.9600
C22 H22C 0.9600
C33 H33A 0.9600
C33 H33B 0.9600
C33 H33C 0.9600
